data_7021455
loop_
_publ_author_name
'Zou, Xiaoyan'
'Li, Mingjie'
'Yan, Pengfei'
'Zhang, Juwen'
'Hou, Guangfeng'
'Li, Guangming'

_publ_section_title
;
 Systematic study on the structures of salen type lanthanide complexes
 tuned by lanthanide contraction and corresponding luminescence.
;
_journal_issue 26
_journal_name_full 'Dalton transactions (Cambridge, England : 2003)'
_journal_page_first 9482
_journal_page_last 9489
_journal_paper_doi 10.1039/c3dt50534k
_journal_volume 42
_journal_year 2013
_chemical_formula_moiety 'C68 H72 N14 Nd2 O26, 2(C H2 Cl2), 2(C H4 O)'
_chemical_formula_sum 'C72 H84 Cl4 N14 Nd2 O28'
_chemical_formula_weight 2023.81
_chemical_name_systematic
;
?
;
_space_group_IT_number 2
_symmetry_cell_setting triclinic
_symmetry_space_group_name_Hall '-P 1'
_symmetry_space_group_name_H-M 'P -1'
_atom_sites_solution_hydrogens geom
_atom_sites_solution_primary direct
_atom_sites_solution_secondary difmap
_audit_creation_method SHELXL-97
_cell_angle_alpha 91.897(12)
_cell_angle_beta 106.900(11)
_cell_angle_gamma 92.541(10)
_cell_formula_units_Z 1
_cell_length_a 10.991(3)
_cell_length_b 11.023(4)
_cell_length_c 18.690(7)
_cell_measurement_reflns_used 13400
_cell_measurement_temperature 293(2)
_cell_measurement_theta_max 27.47
_cell_measurement_theta_min 3.01
_cell_volume 2161.9(13)
_computing_cell_refinement 'RAPID-AUTO (Rigaku 1998 <i>RAPID-AUTO</i>)'
_computing_data_collection 'RAPID-AUTO (Rigaku 1998 <i>RAPID-AUTO</i>)'
_computing_data_reduction 'CrystalStructure (Rigaku/MSC 2002 <i>CrystalStructure</i>)'
_computing_molecular_graphics 'SHELXTL (Sheldrick, 2008)'
_computing_publication_material 'SHELXL-97 (Sheldrick, 2008)'
_computing_structure_refinement 'SHELXL-97 (Sheldrick, 2008)'
_computing_structure_solution 'SHELXS-97 (Sheldrick, 2008)'
_diffrn_ambient_temperature 293(2)
_diffrn_measured_fraction_theta_full 0.993
_diffrn_measured_fraction_theta_max 0.993
_diffrn_measurement_device_type 'Rigaku RAXIS-RAPID'
_diffrn_measurement_method '\w scan'
_diffrn_radiation_monochromator graphite
_diffrn_radiation_source 'fine-focus sealed tube'
_diffrn_radiation_type MoK\a
_diffrn_radiation_wavelength 0.71073
_diffrn_reflns_av_R_equivalents 0.1071
_diffrn_reflns_av_unetI/netI 0.1516
_diffrn_reflns_limit_h_max 13
_diffrn_reflns_limit_h_min -12
_diffrn_reflns_limit_k_max 13
_diffrn_reflns_limit_k_min -13
_diffrn_reflns_limit_l_max 22
_diffrn_reflns_limit_l_min -22
_diffrn_reflns_number 16890
_diffrn_reflns_theta_full 25.00
_diffrn_reflns_theta_max 25.00
_diffrn_reflns_theta_min 3.01
_diffrn_standards_decay_% 0
_diffrn_standards_interval_count 0
_diffrn_standards_interval_time 0
_diffrn_standards_number 0
_exptl_absorpt_coefficient_mu 1.396
_exptl_absorpt_correction_T_max 0.7811
_exptl_absorpt_correction_T_min 0.7566
_exptl_absorpt_correction_type multi-scan
_exptl_absorpt_process_details 'ABSCOR (Higashi, 1995)'
_exptl_crystal_colour yellow
_exptl_crystal_density_diffrn 1.554
_exptl_crystal_density_method 'not measured'
_exptl_crystal_description block
_exptl_crystal_F_000 1026
_exptl_crystal_size_max 0.22
_exptl_crystal_size_mid 0.21
_exptl_crystal_size_min 0.19
_refine_diff_density_max 1.134
_refine_diff_density_min -0.747
_refine_diff_density_rms 0.119
_refine_ls_extinction_method none
_refine_ls_goodness_of_fit_ref 0.975
_refine_ls_hydrogen_treatment constr
_refine_ls_matrix_type full
_refine_ls_number_parameters 541
_refine_ls_number_reflns 7535
_refine_ls_number_restraints 33
_refine_ls_restrained_S_all 0.992
_refine_ls_R_factor_all 0.1268
_refine_ls_R_factor_gt 0.0652
_refine_ls_shift/su_max 0.002
_refine_ls_shift/su_mean 0.000
_refine_ls_structure_factor_coef Fsqd
_refine_ls_weighting_details 'calc w=1/[\s^2^(Fo^2^)+(0.0634P)^2^+0.0000P] where P=(Fo^2^+2Fc^2^)/3'
_refine_ls_weighting_scheme calc
_refine_ls_wR_factor_gt 0.1261
_refine_ls_wR_factor_ref 0.1490
_reflns_number_gt 4511
_reflns_number_total 7535
_reflns_threshold_expression >2sigma(I)
_cod_data_source_file c3dt50534k.txt
_cod_data_source_block zxy-3
_cod_original_cell_volume 2162.0(12)
_cod_database_code 7021455

loop_
_symmetry_equiv_pos_as_xyz
'x, y, z'
'-x, -y, -z'

loop_
_atom_site_label
_atom_site_type_symbol
_atom_site_fract_x
_atom_site_fract_y
_atom_site_fract_z
_atom_site_U_iso_or_equiv
_atom_site_adp_type
_atom_site_occupancy
_atom_site_symmetry_multiplicity
_atom_site_calc_flag
_atom_site_refinement_flags
_atom_site_disorder_assembly
_atom_site_disorder_group
C1 C 0.5724(9) 0.5072(11) 0.4080(7) 0.061(3) Uani 1 1 d . A 1
C2 C 0.6554(10) 0.4266(12) 0.4505(7) 0.079(4) Uani 1 1 d . A 1
H2 H 0.6625 0.3504 0.4296 0.095 Uiso 1 1 calc R A 1
C3 C 0.7271(12) 0.4584(17) 0.5228(9) 0.103(5) Uani 1 1 d . A 1
H3 H 0.7828 0.4037 0.5497 0.123 Uiso 1 1 calc R A 1
C4 C 0.7179(14) 0.569(2) 0.5559(9) 0.123(7) Uani 1 1 d . A 1
H4 H 0.7650 0.5865 0.6055 0.148 Uiso 1 1 calc R A 1
C5 C 0.6430(14) 0.6515(16) 0.5186(8) 0.104(5) Uani 1 1 d . A 1
H5 H 0.6404 0.7279 0.5406 0.125 Uiso 1 1 calc R A 1
C6 C 0.5668(10) 0.6197(13) 0.4438(7) 0.074(3) Uani 1 1 d . A 1
N1 N 0.4052(9) 0.6936(8) 0.3390(6) 0.075(3) Uani 1 1 d . A 1
H103 H 0.3967 0.6212 0.3189 0.090 Uiso 1 1 calc R A 1
C8 C 0.3238(11) 0.7850(11) 0.2919(8) 0.094(4) Uani 1 1 d . A 1
H8A H 0.3322 0.7796 0.2416 0.113 Uiso 1 1 calc R A 1
H8B H 0.3531 0.8663 0.3130 0.113 Uiso 1 1 calc R A 1
C9 C 0.1853(12) 0.7625(13) 0.2884(8) 0.100(4) Uani 1 1 d . A 1
H9A H 0.1769 0.7654 0.3386 0.120 Uiso 1 1 calc R A 1
H9B H 0.1547 0.6824 0.2655 0.120 Uiso 1 1 calc R A 1
C10 C 0.1051(13) 0.8599(13) 0.2421(8) 0.102(4) Uani 1 1 d . A 1
H10A H 0.0189 0.8525 0.2459 0.122 Uiso 1 1 calc R A 1
H10B H 0.1414 0.9403 0.2617 0.122 Uiso 1 1 calc R A 1
N2 N 0.1030(10) 0.8439(10) 0.1646(6) 0.091(3) Uani 1 1 d . A 1
H104 H 0.0723 0.7768 0.1398 0.109 Uiso 1 1 calc R A 1
C12 C 0.1387(11) 0.9195(12) 0.0541(8) 0.077(4) Uani 1 1 d . A 1
C13 C 0.1983(13) 1.0125(16) 0.0264(9) 0.109(5) Uani 1 1 d . A 1
H13 H 0.2394 1.0782 0.0579 0.131 Uiso 1 1 calc R A 1
C14 C 0.1971(15) 1.0082(18) -0.0468(13) 0.121(6) Uani 1 1 d . A 1
H14 H 0.2416 1.0685 -0.0643 0.145 Uiso 1 1 calc R A 1
C15 C 0.1300(17) 0.915(2) -0.0950(9) 0.118(6) Uani 1 1 d . A 1
H15 H 0.1231 0.9145 -0.1458 0.142 Uiso 1 1 calc R A 1
C16 C 0.0737(16) 0.8223(15) -0.0666(9) 0.120(6) Uani 1 1 d . A 1
H16 H 0.0319 0.7578 -0.0990 0.144 Uiso 1 1 calc R A 1
C17 C 0.0757(13) 0.8196(13) 0.0076(9) 0.089(4) Uani 1 1 d . A 1
C18 C 0.5408(8) 0.6640(9) 0.1896(5) 0.048(2) Uani 1 1 d . B 1
C19 C 0.6323(9) 0.7126(8) 0.2536(6) 0.052(2) Uani 1 1 d . B 1
H19 H 0.6696 0.6616 0.2915 0.062 Uiso 1 1 calc R B 1
C20 C 0.6687(10) 0.8356(9) 0.2617(6) 0.072(3) Uani 1 1 d . B 1
H20 H 0.7304 0.8665 0.3047 0.086 Uiso 1 1 calc R B 1
C21 C 0.6124(13) 0.9129(10) 0.2053(8) 0.093(4) Uani 1 1 d . B 1
H21 H 0.6363 0.9955 0.2113 0.111 Uiso 1 1 calc R B 1
C22 C 0.5247(11) 0.8704(10) 0.1426(7) 0.078(3) Uani 1 1 d . B 1
H22 H 0.4887 0.9231 0.1054 0.093 Uiso 1 1 calc R B 1
C23 C 0.4866(9) 0.7448(8) 0.1327(5) 0.045(2) Uani 1 1 d . B 1
N3 N 0.3469(7) 0.5950(7) 0.0479(4) 0.0455(18) Uani 1 1 d . B 1
H101 H 0.3759 0.5410 0.0796 0.055 Uiso 1 1 calc R B 1
C25 C 0.2498(9) 0.5552(9) -0.0208(5) 0.055(2) Uani 1 1 d . B 1
H25A H 0.2365 0.6199 -0.0558 0.066 Uiso 1 1 calc R B 1
H25B H 0.1700 0.5359 -0.0103 0.066 Uiso 1 1 calc R B 1
C26 C 0.2921(8) 0.4431(8) -0.0551(5) 0.049(2) Uani 1 1 d . B 1
H26A H 0.2993 0.3769 -0.0215 0.059 Uiso 1 1 calc R B 1
H26B H 0.3752 0.4610 -0.0619 0.059 Uiso 1 1 calc R B 1
C27 C 0.1964(9) 0.4048(8) -0.1307(5) 0.055(3) Uani 1 1 d . B 1
H27A H 0.2197 0.3286 -0.1492 0.066 Uiso 1 1 calc R B 1
H27B H 0.1123 0.3921 -0.1245 0.066 Uiso 1 1 calc R B 1
N4 N 0.1935(6) 0.4970(7) -0.1850(4) 0.0472(19) Uani 1 1 d . B 1
H102 H 0.2607 0.5101 -0.1990 0.057 Uiso 1 1 calc R B 1
C29 C 0.0941(8) 0.6584(9) -0.2603(5) 0.048(2) Uani 1 1 d . B 1
C30 C -0.0192(8) 0.7226(10) -0.2831(6) 0.061(3) Uani 1 1 d . B 1
H30 H -0.0894 0.6971 -0.2680 0.073 Uiso 1 1 calc R B 1
C31 C -0.0272(9) 0.8197(10) -0.3261(6) 0.067(3) Uani 1 1 d . B 1
H31 H -0.1025 0.8598 -0.3414 0.080 Uiso 1 1 calc R B 1
C32 C 0.0789(10) 0.8586(10) -0.3471(6) 0.072(3) Uani 1 1 d . B 1
H32 H 0.0737 0.9258 -0.3764 0.087 Uiso 1 1 calc R B 1
C33 C 0.1918(9) 0.8007(9) -0.3257(6) 0.060(3) Uani 1 1 d . B 1
H33 H 0.2612 0.8299 -0.3402 0.072 Uiso 1 1 calc R B 1
C34 C 0.2029(8) 0.6971(8) -0.2818(5) 0.048(2) Uani 1 1 d . B 1
Nd1 Nd 0.47264(5) 0.36275(5) 0.23065(3) 0.04027(17) Uani 1 1 d . . 1
C7 C 0.4861(12) 0.7076(12) 0.4053(8) 0.083(4) Uani 1 1 d . A 1
H7 H 0.4915 0.7832 0.4300 0.099 Uiso 1 1 calc R A 1
C11 C 0.1454(11) 0.9267(12) 0.1339(8) 0.084(4) Uani 1 1 d . A 1
H11 H 0.1831 0.9964 0.1626 0.101 Uiso 1 1 calc R A 1
C24 C 0.3930(9) 0.7054(9) 0.0650(5) 0.053(3) Uani 1 1 d . B 1
H24 H 0.3626 0.7636 0.0302 0.064 Uiso 1 1 calc R B 1
C28 C 0.0963(8) 0.5607(8) -0.2135(5) 0.047(2) Uani 1 1 d . B 1
H28 H 0.0214 0.5399 -0.2020 0.057 Uiso 1 1 calc R B 1
N5 N 0.2114(7) 0.4467(7) 0.1556(5) 0.053(2) Uani 1 1 d . C 1
N6 N 0.5036(8) 0.2124(8) 0.1033(5) 0.064(2) Uani 1 1 d . D 1
N7 N 0.3883(8) 0.1623(7) 0.3140(5) 0.061(2) Uani 1 1 d . E 1
O1 O 0.5017(6) 0.4785(6) 0.3399(4) 0.0610(18) Uani 1 1 d . A 1
O2 O 0.0228(11) 0.7294(9) 0.0342(6) 0.125(3) Uani 1 1 d . A 1
O3 O 0.5072(6) 0.5479(5) 0.1804(3) 0.0535(16) Uani 1 1 d . B 1
O4 O 0.3074(5) 0.6401(6) -0.2623(3) 0.0517(17) Uani 1 1 d . . 1
O5 O 0.2632(7) 0.4729(6) 0.2246(4) 0.0665(19) Uani 1 1 d . C 1
O6 O 0.1075(6) 0.4853(7) 0.1225(4) 0.084(3) Uani 1 1 d . C 1
O7 O 0.2680(5) 0.3786(6) 0.1223(4) 0.0548(17) Uani 1 1 d . C 1
O8 O 0.5218(6) 0.3258(6) 0.1044(4) 0.0572(18) Uani 1 1 d . D 1
O9 O 0.5167(10) 0.1465(8) 0.0532(5) 0.120(4) Uani 1 1 d . D 1
O10 O 0.4701(7) 0.1686(6) 0.1574(4) 0.070(2) Uani 1 1 d . D 1
O11 O 0.3101(6) 0.2166(6) 0.2641(4) 0.071(2) Uani 1 1 d . E 1
O12 O 0.3531(8) 0.0855(7) 0.3500(5) 0.096(3) Uani 1 1 d . E 1
O13 O 0.5053(6) 0.1928(6) 0.3256(4) 0.067(2) Uani 1 1 d . E 1
C35 C 0.0513(15) 0.3157(14) 0.5336(9) 0.121(5) Uani 1 1 d U F 1
H35A H -0.0206 0.3336 0.4917 0.146 Uiso 1 1 calc R F 1
H35B H 0.1268 0.3209 0.5167 0.146 Uiso 1 1 calc R F 1
Cl1 Cl 0.0679(4) 0.4241(4) 0.6036(3) 0.1317(15) Uani 1 1 d U F 1
Cl2 Cl 0.0299(7) 0.1747(5) 0.5569(3) 0.212(3) Uani 1 1 d U F 1
O14 O 0.6924(19) 0.083(2) 0.5031(12) 0.331(11) Uani 1 1 d DU G 1
H114 H 0.6189 0.1126 0.4965 0.497 Uiso 1 1 d RD G 1
C36 C 0.638(2) -0.010(2) 0.4426(14) 0.269(13) Uani 1 1 d DU G 1
H36A H 0.5633 -0.0504 0.4494 0.404 Uiso 1 1 d R G 1
H36B H 0.7013 -0.0685 0.4443 0.404 Uiso 1 1 d R G 1
H36C H 0.6170 0.0264 0.3950 0.404 Uiso 1 1 d R G 1

loop_
_atom_site_aniso_label
_atom_site_aniso_U_11
_atom_site_aniso_U_22
_atom_site_aniso_U_33
_atom_site_aniso_U_23
_atom_site_aniso_U_13
_atom_site_aniso_U_12
C1 0.049(6) 0.075(8) 0.066(8) 0.003(7) 0.027(6) -0.003(6)
C2 0.063(7) 0.112(10) 0.054(8) 0.020(7) 0.005(6) -0.008(7)
C3 0.065(8) 0.150(16) 0.091(13) 0.029(11) 0.018(9) -0.012(9)
C4 0.072(10) 0.22(2) 0.067(11) 0.000(14) 0.007(9) -0.037(13)
C5 0.090(10) 0.156(16) 0.058(9) -0.041(10) 0.020(8) -0.036(10)
C6 0.048(6) 0.113(11) 0.063(8) 0.001(8) 0.020(6) 0.004(7)
N1 0.084(7) 0.062(6) 0.089(8) -0.018(6) 0.044(6) 0.008(5)
C8 0.091(9) 0.065(8) 0.138(13) 0.002(8) 0.047(9) 0.020(7)
C9 0.094(9) 0.123(12) 0.096(11) 0.010(9) 0.041(9) 0.033(8)
C10 0.095(10) 0.111(12) 0.099(12) -0.001(9) 0.026(9) 0.031(8)
N2 0.108(8) 0.067(7) 0.091(9) 0.005(6) 0.018(7) 0.018(6)
C12 0.062(7) 0.068(8) 0.100(11) 0.022(8) 0.017(7) 0.023(6)
C13 0.080(9) 0.137(15) 0.094(12) -0.008(11) 0.000(9) 0.016(9)
C14 0.079(10) 0.133(16) 0.146(18) 0.023(14) 0.023(12) 0.020(10)
C15 0.120(13) 0.155(18) 0.081(12) 0.025(13) 0.018(11) 0.073(13)
C16 0.159(15) 0.101(13) 0.095(13) 0.011(10) 0.017(12) 0.075(11)
C17 0.091(9) 0.068(9) 0.097(12) -0.023(9) 0.014(9) 0.006(7)
C18 0.049(5) 0.063(7) 0.039(6) 0.012(5) 0.019(5) 0.011(5)
C19 0.058(6) 0.042(6) 0.052(6) 0.003(5) 0.009(5) 0.014(5)
C20 0.086(8) 0.048(7) 0.066(8) -0.014(6) 0.000(6) -0.007(6)
C21 0.118(11) 0.039(7) 0.109(12) 0.009(8) 0.014(10) -0.007(7)
C22 0.080(8) 0.062(8) 0.079(9) 0.019(7) 0.003(7) -0.004(6)
C23 0.063(6) 0.030(5) 0.042(6) 0.001(4) 0.016(5) 0.003(4)
N3 0.055(4) 0.043(5) 0.036(4) 0.005(4) 0.009(4) 0.002(4)
C25 0.052(5) 0.062(7) 0.044(6) 0.000(5) 0.003(5) 0.004(5)
C26 0.053(5) 0.053(6) 0.042(6) 0.014(5) 0.014(5) 0.010(4)
C27 0.066(6) 0.051(6) 0.052(6) 0.004(5) 0.025(5) -0.007(5)
N4 0.043(4) 0.060(5) 0.040(4) 0.012(4) 0.015(4) 0.002(4)
C29 0.039(5) 0.065(6) 0.039(5) 0.001(5) 0.010(4) 0.000(4)
C30 0.043(5) 0.079(8) 0.062(7) -0.001(6) 0.018(5) 0.003(5)
C31 0.047(5) 0.070(7) 0.081(8) 0.013(7) 0.012(6) 0.018(5)
C32 0.082(8) 0.058(7) 0.074(8) 0.020(6) 0.016(7) 0.017(6)
C33 0.047(5) 0.064(7) 0.073(7) 0.030(6) 0.019(5) 0.012(5)
C34 0.043(5) 0.053(6) 0.046(6) -0.002(5) 0.012(5) -0.005(4)
Nd1 0.0399(3) 0.0408(3) 0.0419(3) 0.0082(2) 0.0138(2) 0.00446(18)
C7 0.091(9) 0.090(10) 0.068(9) -0.055(8) 0.035(8) -0.026(8)
C11 0.070(8) 0.076(9) 0.091(11) -0.011(8) 0.000(7) 0.013(7)
C24 0.058(6) 0.054(7) 0.054(7) 0.013(5) 0.026(5) 0.004(5)
C28 0.040(5) 0.059(6) 0.040(6) 0.000(5) 0.011(4) -0.013(4)
N5 0.039(4) 0.067(6) 0.057(6) 0.018(5) 0.020(4) 0.007(4)
N6 0.073(6) 0.061(6) 0.067(6) 0.003(5) 0.035(5) 0.008(5)
N7 0.067(6) 0.048(5) 0.081(7) 0.008(5) 0.043(5) -0.006(4)
O1 0.062(4) 0.069(5) 0.046(4) 0.005(4) 0.005(4) 0.013(4)
O2 0.163(10) 0.072(7) 0.120(9) -0.003(6) 0.013(7) 0.002(6)
O3 0.074(4) 0.031(4) 0.048(4) 0.006(3) 0.006(3) -0.002(3)
O4 0.026(3) 0.070(4) 0.061(4) 0.018(4) 0.013(3) 0.006(3)
O5 0.075(5) 0.066(5) 0.060(5) -0.003(4) 0.019(4) 0.022(4)
O6 0.055(4) 0.116(7) 0.090(6) 0.032(5) 0.028(4) 0.033(4)
O7 0.048(3) 0.061(4) 0.054(4) 0.006(4) 0.011(3) 0.013(3)
O8 0.075(4) 0.044(4) 0.060(5) 0.005(3) 0.034(4) -0.003(3)
O9 0.207(11) 0.081(6) 0.109(8) -0.015(6) 0.107(8) -0.002(6)
O10 0.111(6) 0.044(4) 0.074(5) 0.003(4) 0.056(5) 0.001(4)
O11 0.059(4) 0.069(5) 0.086(6) 0.027(5) 0.024(4) -0.002(4)
O12 0.118(7) 0.073(5) 0.115(7) 0.039(5) 0.062(6) -0.002(5)
O13 0.064(4) 0.073(5) 0.069(5) 0.033(4) 0.024(4) 0.005(4)
C35 0.138(9) 0.115(9) 0.119(9) 0.008(7) 0.049(7) 0.007(7)
Cl1 0.111(3) 0.155(4) 0.114(3) -0.016(3) 0.014(3) 0.002(3)
Cl2 0.297(7) 0.128(4) 0.171(5) 0.036(4) 0.004(5) 0.004(4)
O14 0.352(14) 0.351(15) 0.306(14) 0.024(10) 0.122(10) 0.005(9)
C36 0.286(16) 0.248(16) 0.269(16) 0.049(10) 0.074(10) -0.013(10)

loop_
_atom_type_symbol
_atom_type_description
_atom_type_scat_dispersion_real
_atom_type_scat_dispersion_imag
_atom_type_scat_source
C C 0.0033 0.0016 'International Tables Vol C Tables 4.2.6.8 and 6.1.1.4'
H H 0.0000 0.0000 'International Tables Vol C Tables 4.2.6.8 and 6.1.1.4'
Cl Cl 0.1484 0.1585 'International Tables Vol C Tables 4.2.6.8 and 6.1.1.4'
N N 0.0061 0.0033 'International Tables Vol C Tables 4.2.6.8 and 6.1.1.4'
Nd Nd -0.1943 3.0179 'International Tables Vol C Tables 4.2.6.8 and 6.1.1.4'
O O 0.0106 0.0060 'International Tables Vol C Tables 4.2.6.8 and 6.1.1.4'

loop_
_geom_angle_atom_site_label_1
_geom_angle_atom_site_label_2
_geom_angle_atom_site_label_3
_geom_angle
_geom_angle_site_symmetry_1
_geom_angle_site_symmetry_3
O1 C1 C2 122.1(12) . .
O1 C1 C6 122.0(10) . .
C2 C1 C6 115.9(12) . .
C3 C2 C1 120.9(14) . .
C3 C2 H2 119.5 . .
C1 C2 H2 119.5 . .
C4 C3 C2 121.3(16) . .
C4 C3 H3 119.3 . .
C2 C3 H3 119.4 . .
C5 C4 C3 121.3(18) . .
C5 C4 H4 119.3 . .
C3 C4 H4 119.3 . .
C4 C5 C6 118.1(17) . .
C4 C5 H5 120.9 . .
C6 C5 H5 120.9 . .
C1 C6 C7 120.1(11) . .
C1 C6 C5 122.4(13) . .
C7 C6 C5 117.5(14) . .
C7 N1 C8 129.8(12) . .
C7 N1 H103 115.1 . .
C8 N1 H103 115.1 . .
N1 C8 C9 111.0(10) . .
N1 C8 H8A 109.4 . .
C9 C8 H8A 109.4 . .
N1 C8 H8B 109.4 . .
C9 C8 H8B 109.4 . .
H8A C8 H8B 108.0 . .
C8 C9 C10 109.8(11) . .
C8 C9 H9A 109.7 . .
C10 C9 H9A 109.7 . .
C8 C9 H9B 109.7 . .
C10 C9 H9B 109.7 . .
H9A C9 H9B 108.2 . .
N2 C10 C9 109.5(10) . .
N2 C10 H10A 109.8 . .
C9 C10 H10A 109.8 . .
N2 C10 H10B 109.8 . .
C9 C10 H10B 109.8 . .
H10A C10 H10B 108.2 . .
C11 N2 C10 120.0(13) . .
C11 N2 H104 120.0 . .
C10 N2 H104 120.0 . .
C13 C12 C17 120.9(14) . .
C13 C12 C11 118.4(14) . .
C17 C12 C11 120.7(12) . .
C14 C13 C12 120.4(17) . .
C14 C13 H13 119.8 . .
C12 C13 H13 119.8 . .
C13 C14 C15 120.1(18) . .
C13 C14 H14 119.9 . .
C15 C14 H14 119.9 . .
C16 C15 C14 118.7(17) . .
C16 C15 H15 120.7 . .
C14 C15 H15 120.7 . .
C15 C16 C17 123.6(18) . .
C15 C16 H16 118.2 . .
C17 C16 H16 118.2 . .
O2 C17 C16 122.9(15) . .
O2 C17 C12 121.0(14) . .
C16 C17 C12 116.1(15) . .
O3 C18 C19 121.9(8) . .
O3 C18 C23 120.5(9) . .
C19 C18 C23 117.6(9) . .
C20 C19 C18 121.2(9) . .
C20 C19 H19 119.4 . .
C18 C19 H19 119.4 . .
C19 C20 C21 119.8(11) . .
C19 C20 H20 120.1 . .
C21 C20 H20 120.1 . .
C22 C21 C20 121.2(11) . .
C22 C21 H21 119.4 . .
C20 C21 H21 119.4 . .
C21 C22 C23 120.0(11) . .
C21 C22 H22 120.0 . .
C23 C22 H22 120.0 . .
C22 C23 C24 117.3(9) . .
C22 C23 C18 120.2(10) . .
C24 C23 C18 122.5(9) . .
C24 N3 C25 125.0(8) . .
C24 N3 H101 117.5 . .
C25 N3 H101 117.5 . .
N3 C25 C26 109.3(7) . .
N3 C25 H25A 109.8 . .
C26 C25 H25A 109.8 . .
N3 C25 H25B 109.8 . .
C26 C25 H25B 109.8 . .
H25A C25 H25B 108.3 . .
C25 C26 C27 110.5(7) . .
C25 C26 H26A 109.5 . .
C27 C26 H26A 109.5 . .
C25 C26 H26B 109.5 . .
C27 C26 H26B 109.5 . .
H26A C26 H26B 108.1 . .
N4 C27 C26 110.9(7) . .
N4 C27 H27A 109.5 . .
C26 C27 H27A 109.5 . .
N4 C27 H27B 109.5 . .
C26 C27 H27B 109.5 . .
H27A C27 H27B 108.0 . .
C28 N4 C27 124.2(7) . .
C28 N4 H102 117.9 . .
C27 N4 H102 117.9 . .
C28 C29 C34 121.8(8) . .
C28 C29 C30 118.0(7) . .
C34 C29 C30 120.1(8) . .
C31 C30 C29 121.4(8) . .
C31 C30 H30 119.3 . .
C29 C30 H30 119.3 . .
C30 C31 C32 118.9(9) . .
C30 C31 H31 120.6 . .
C32 C31 H31 120.6 . .
C33 C32 C31 122.0(9) . .
C33 C32 H32 119.0 . .
C31 C32 H32 119.0 . .
C32 C33 C34 120.7(8) . .
C32 C33 H33 119.7 . .
C34 C33 H33 119.7 . .
O4 C34 C33 121.6(7) . .
O4 C34 C29 121.6(7) . .
C33 C34 C29 116.9(8) . .
O1 Nd1 O4 86.9(2) . 2_665
O1 Nd1 O3 84.4(2) . .
O4 Nd1 O3 83.3(2) 2_665 .
O1 Nd1 O10 153.7(2) . .
O4 Nd1 O10 85.8(2) 2_665 .
O3 Nd1 O10 119.6(2) . .
O1 Nd1 O7 119.4(2) . .
O4 Nd1 O7 144.65(19) 2_665 .
O3 Nd1 O7 76.9(2) . .
O10 Nd1 O7 79.2(2) . .
O1 Nd1 O11 91.4(2) . .
O4 Nd1 O11 129.9(2) 2_665 .
O3 Nd1 O11 146.4(2) . .
O10 Nd1 O11 74.3(2) . .
O7 Nd1 O11 76.3(2) . .
O1 Nd1 O13 80.1(2) . .
O4 Nd1 O13 81.31(19) 2_665 .
O3 Nd1 O13 158.6(2) . .
O10 Nd1 O13 73.8(2) . .
O7 Nd1 O13 123.6(2) . .
O11 Nd1 O13 49.2(2) . .
O1 Nd1 O8 149.8(2) . .
O4 Nd1 O8 75.1(2) 2_665 .
O3 Nd1 O8 69.7(2) . .
O10 Nd1 O8 50.14(19) . .
O7 Nd1 O8 70.6(2) . .
O11 Nd1 O8 118.8(2) . .
O13 Nd1 O8 119.8(2) . .
O1 Nd1 O5 70.7(2) . .
O4 Nd1 O5 151.6(2) 2_665 .
O3 Nd1 O5 77.5(2) . .
O10 Nd1 O5 121.9(2) . .
O7 Nd1 O5 49.1(2) . .
O11 Nd1 O5 69.7(2) . .
O13 Nd1 O5 110.6(2) . .
O8 Nd1 O5 116.2(2) . .
O1 Nd1 N6 166.1(2) . .
O4 Nd1 N6 79.2(2) 2_665 .
O3 Nd1 N6 94.6(2) . .
O10 Nd1 N6 25.2(2) . .
O7 Nd1 N6 73.6(2) . .
O11 Nd1 N6 96.9(2) . .
O13 Nd1 N6 96.9(2) . .
O8 Nd1 N6 24.97(18) . .
O5 Nd1 N6 122.7(2) . .
O1 Nd1 N5 95.1(2) . .
O4 Nd1 N5 157.54(19) 2_665 .
O3 Nd1 N5 74.7(2) . .
O10 Nd1 N5 101.2(3) . .
O7 Nd1 N5 24.4(2) . .
O11 Nd1 N5 72.5(2) . .
O13 Nd1 N5 121.10(19) . .
O8 Nd1 N5 92.9(2) . .
O5 Nd1 N5 24.8(2) . .
N6 Nd1 N5 98.0(2) . .
O1 Nd1 N7 84.7(2) . .
O4 Nd1 N7 105.9(2) 2_665 .
O3 Nd1 N7 165.4(2) . .
O10 Nd1 N7 73.1(2) . .
O7 Nd1 N7 100.1(2) . .
O11 Nd1 N7 24.5(2) . .
O13 Nd1 N7 24.8(2) . .
O8 Nd1 N7 123.2(2) . .
O5 Nd1 N7 89.7(2) . .
N6 Nd1 N7 98.3(2) . .
N5 Nd1 N7 96.6(2) . .
N1 C7 C6 126.7(12) . .
N1 C7 H7 116.7 . .
C6 C7 H7 116.7 . .
N2 C11 C12 122.8(13) . .
N2 C11 H11 118.6 . .
C12 C11 H11 118.6 . .
N3 C24 C23 125.0(9) . .
N3 C24 H24 117.5 . .
C23 C24 H24 117.5 . .
N4 C28 C29 125.7(7) . .
N4 C28 H28 117.1 . .
C29 C28 H28 117.1 . .
O6 N5 O7 121.0(9) . .
O6 N5 O5 121.0(8) . .
O7 N5 O5 118.0(7) . .
O6 N5 Nd1 176.3(6) . .
O7 N5 Nd1 57.8(4) . .
O5 N5 Nd1 60.4(4) . .
O9 N6 O8 122.1(8) . .
O9 N6 O10 120.8(9) . .
O8 N6 O10 117.1(8) . .
O9 N6 Nd1 177.0(7) . .
O8 N6 Nd1 60.7(5) . .
O10 N6 Nd1 56.4(5) . .
O12 N7 O11 121.5(8) . .
O12 N7 O13 121.8(9) . .
O11 N7 O13 116.7(7) . .
O12 N7 Nd1 176.8(7) . .
O11 N7 Nd1 58.1(4) . .
O13 N7 Nd1 58.7(4) . .
C1 O1 Nd1 148.0(7) . .
C18 O3 Nd1 150.1(6) . .
C34 O4 Nd1 151.4(6) . 2_665
N5 O5 Nd1 94.8(5) . .
N5 O7 Nd1 97.8(5) . .
N6 O8 Nd1 94.3(5) . .
N6 O10 Nd1 98.4(6) . .
N7 O11 Nd1 97.4(5) . .
N7 O13 Nd1 96.6(5) . .
Cl2 C35 Cl1 114.9(9) . .
Cl2 C35 H35A 108.6 . .
Cl1 C35 H35A 108.6 . .
Cl2 C35 H35B 108.6 . .
Cl1 C35 H35B 108.5 . .
H35A C35 H35B 107.5 . .
C36 O14 H114 91.0 . .
O14 C36 H36A 110.4 . .
O14 C36 H36B 108.0 . .
H36A C36 H36B 109.5 . .
O14 C36 H36C 110.1 . .
H36A C36 H36C 109.5 . .
H36B C36 H36C 109.5 . .

loop_
_geom_bond_atom_site_label_1
_geom_bond_atom_site_label_2
_geom_bond_distance
_geom_bond_site_symmetry_2
C1 O1 1.303(12) .
C1 C2 1.397(14) .
C1 C6 1.402(15) .
C2 C3 1.377(18) .
C2 H2 0.9300 .
C3 C4 1.37(2) .
C3 H3 0.9300 .
C4 C5 1.33(2) .
C4 H4 0.9300 .
C5 C6 1.427(17) .
C5 H5 0.9300 .
C6 C7 1.412(16) .
N1 C7 1.299(14) .
N1 C8 1.506(14) .
N1 H103 0.8600 .
C8 C9 1.513(15) .
C8 H8A 0.9700 .
C8 H8B 0.9700 .
C9 C10 1.543(16) .
C9 H9A 0.9700 .
C9 H9B 0.9700 .
C10 N2 1.447(15) .
C10 H10A 0.9700 .
C10 H10B 0.9700 .
N2 C11 1.237(14) .
N2 H104 0.8600 .
C12 C13 1.386(18) .
C12 C17 1.402(17) .
C12 C11 1.473(17) .
C13 C14 1.36(2) .
C13 H13 0.9300 .
C14 C15 1.38(2) .
C14 H14 0.9300 .
C15 C16 1.37(2) .
C15 H15 0.9300 .
C16 C17 1.381(19) .
C16 H16 0.9300 .
C17 O2 1.313(15) .
C18 O3 1.307(11) .
C18 C19 1.393(13) .
C18 C23 1.421(11) .
C19 C20 1.388(13) .
C19 H19 0.9300 .
C20 C21 1.397(15) .
C20 H20 0.9300 .
C21 C22 1.338(16) .
C21 H21 0.9300 .
C22 C23 1.418(13) .
C22 H22 0.9300 .
C23 C24 1.421(13) .
N3 C24 1.290(11) .
N3 C25 1.451(11) .
N3 H101 0.8600 .
C25 C26 1.525(12) .
C25 H25A 0.9700 .
C25 H25B 0.9700 .
C26 C27 1.529(13) .
C26 H26A 0.9700 .
C26 H26B 0.9700 .
C27 N4 1.454(10) .
C27 H27A 0.9700 .
C27 H27B 0.9700 .
N4 C28 1.296(10) .
N4 H102 0.8600 .
C29 C28 1.407(11) .
C29 C34 1.420(11) .
C29 C30 1.422(12) .
C30 C31 1.351(13) .
C30 H30 0.9300 .
C31 C32 1.390(13) .
C31 H31 0.9300 .
C32 C33 1.381(12) .
C32 H32 0.9300 .
C33 C34 1.417(12) .
C33 H33 0.9300 .
C34 O4 1.298(9) .
Nd1 O1 2.305(7) .
Nd1 O4 2.317(5) 2_665
Nd1 O3 2.336(5) .
Nd1 O10 2.497(7) .
Nd1 O7 2.569(6) .
Nd1 O11 2.576(6) .
Nd1 O13 2.587(6) .
Nd1 O8 2.594(6) .
Nd1 O5 2.625(6) .
Nd1 N6 2.965(9) .
Nd1 N5 3.008(8) .
Nd1 N7 3.009(7) .
C7 H7 0.9300 .
C11 H11 0.9300 .
C24 H24 0.9300 .
C28 H28 0.9300 .
N5 O6 1.231(9) .
N5 O7 1.254(9) .
N5 O5 1.267(10) .
N6 O9 1.212(10) .
N6 O8 1.255(10) .
N6 O10 1.275(9) .
N7 O12 1.216(9) .
N7 O11 1.259(10) .
N7 O13 1.268(9) .
O4 Nd1 2.317(5) 2_665
C35 Cl2 1.652(14) .
C35 Cl1 1.707(16) .
C35 H35A 0.9700 .
C35 H35B 0.9700 .
O14 C36 1.470(10) .
O14 H114 0.8629 .
C36 H36A 0.9600 .
C36 H36B 0.9600 .
C36 H36C 0.9600 .

loop_
_geom_hbond_atom_site_label_D
_geom_hbond_atom_site_label_H
_geom_hbond_atom_site_label_A
_geom_hbond_distance_DH
_geom_hbond_distance_HA
_geom_hbond_distance_DA
_geom_hbond_angle_DHA
_geom_hbond_site_symmetry_A
N1 H103 O1 0.86 1.98 2.639(11) 133.2 .
N1 H103 O5 0.86 2.45 3.210(13) 147.0 .
N2 H104 O2 0.86 1.94 2.599(16) 133.0 .
N3 H101 O3 0.86 2.01 2.672(9) 133.1 .
N3 H101 O7 0.86 2.39 3.019(9) 130.6 .
N4 H102 O4 0.86 2.03 2.677(8) 131.5 .
N4 H102 O3 0.86 2.58 3.325(9) 144.8 2_665
